data_7216670
loop_
_publ_author_name
'Aaker\"oy, Christer B.'
'Wijethunga, Tharanga K.'
'Haj, Mohammad Abul'
'Desper, John'
'Moore, Curtis'

_publ_section_title
;
 The structural landscape of heteroaryl-2-imidazoles: competing halogen-
 and hydrogen-bond interactions
;
_journal_issue 31
_journal_name_full CrystEngComm
_journal_page_first 7218
_journal_paper_doi 10.1039/C4CE00803K
_journal_volume 16
_journal_year 2014
_chemical_formula_moiety
;
(C7 H6 N4)2 (C6 F3 I3)
;
_chemical_formula_sum 'C20 H12 F3 I3 N8'
_chemical_formula_weight 802.08
_chemical_name_systematic
;
TW-1-59 [2-(2-pyrazinyl)-imidazole]2, 1,3,5-F3-2,4,6-I3-benzene
;
_space_group_IT_number 60
_symmetry_cell_setting orthorhombic
_symmetry_space_group_name_Hall '-P 2n 2ab'
_symmetry_space_group_name_H-M 'P b c n'
_atom_sites_solution_hydrogens geom
_atom_sites_solution_primary direct
_atom_sites_solution_secondary difmap
_audit_creation_method SHELXL-97
_cell_angle_alpha 90.00
_cell_angle_beta 90.00
_cell_angle_gamma 90.00
_cell_formula_units_Z 4
_cell_length_a 33.0655(16)
_cell_length_b 9.8284(5)
_cell_length_c 7.3176(3)
_cell_measurement_reflns_used 9054
_cell_measurement_temperature 120(2)
_cell_measurement_theta_max 32.44
_cell_measurement_theta_min 2.46
_cell_volume 2378.08(19)
_computing_cell_refinement 'Bruker SAINT'
_computing_data_collection 'Bruker APEX2'
_computing_data_reduction 'Bruker SAINT'
_computing_molecular_graphics 'Bruker SHELXTL'
_computing_publication_material 'Bruker SHELXTL'
_computing_structure_refinement 'SHELXL-97 (Sheldrick, 2008)'
_computing_structure_solution 'SHELXS-97 (Sheldrick, 2008)'
_diffrn_ambient_temperature 120(2)
_diffrn_measured_fraction_theta_full 0.983
_diffrn_measured_fraction_theta_max 0.983
_diffrn_measurement_device_type 'Bruker APEX-II CCD'
_diffrn_measurement_method '\f and \w scans'
_diffrn_radiation_monochromator graphite
_diffrn_radiation_source 'fine-focus sealed tube'
_diffrn_radiation_type MoK\a
_diffrn_radiation_wavelength 0.71073
_diffrn_reflns_av_R_equivalents 0.0298
_diffrn_reflns_av_sigmaI/netI 0.0178
_diffrn_reflns_limit_h_max 46
_diffrn_reflns_limit_h_min -49
_diffrn_reflns_limit_k_max 14
_diffrn_reflns_limit_k_min -14
_diffrn_reflns_limit_l_max 10
_diffrn_reflns_limit_l_min -10
_diffrn_reflns_number 36207
_diffrn_reflns_theta_full 32.52
_diffrn_reflns_theta_max 32.52
_diffrn_reflns_theta_min 2.16
_exptl_absorpt_coefficient_mu 3.993
_exptl_absorpt_correction_T_max 0.8566
_exptl_absorpt_correction_T_min 0.4010
_exptl_absorpt_correction_type multi-scan
_exptl_absorpt_process_details SADABS
_exptl_crystal_colour colourless
_exptl_crystal_density_diffrn 2.240
_exptl_crystal_density_method 'not measured'
_exptl_crystal_description rod
_exptl_crystal_F_000 1496
_exptl_crystal_size_max 0.28
_exptl_crystal_size_mid 0.10
_exptl_crystal_size_min 0.04
_refine_diff_density_max 0.684
_refine_diff_density_min -0.719
_refine_diff_density_rms 0.099
_refine_ls_extinction_method none
_refine_ls_goodness_of_fit_ref 1.046
_refine_ls_hydrogen_treatment constr
_refine_ls_matrix_type full
_refine_ls_number_parameters 157
_refine_ls_number_reflns 4246
_refine_ls_number_restraints 0
_refine_ls_restrained_S_all 1.046
_refine_ls_R_factor_all 0.0269
_refine_ls_R_factor_gt 0.0212
_refine_ls_shift/su_max 0.001
_refine_ls_shift/su_mean 0.000
_refine_ls_structure_factor_coef Fsqd
_refine_ls_weighting_details 'calc w=1/[\s^2^(Fo^2^)+(0.0200P)^2^+2.0000P] where P=(Fo^2^+2Fc^2^)/3'
_refine_ls_weighting_scheme calc
_refine_ls_wR_factor_gt 0.0460
_refine_ls_wR_factor_ref 0.0480
_reflns_number_gt 3689
_reflns_number_total 4246
_reflns_threshold_expression >2sigma(I)
_cod_data_source_file c4ce00803k2.cif
_cod_data_source_block A4D9
_cod_depositor_comments
;
The following automatic conversions were performed:

'_symmetry_cell_setting' value 'Orthorhombic' changed to
'orthorhombic' according to
/usr/data/users/saulius/crontab/automatic-downloads/rss-feeds/RSC/lib/dictionaries/cif_core.dic
dictionary named 'cif_core.dic' version 2.4.2 from 2011-04-26.

Automatic conversion script
Id: cif_fix_values 2281 2013-09-26 08:29:07Z andrius 

 Adding full bibliography for 7216657--7216671.cif.
;
_cod_original_sg_symbol_H-M Pbcn
_cod_database_code 7216670

loop_
_symmetry_equiv_pos_as_xyz
'x, y, z'
'-x+1/2, -y+1/2, z+1/2'
'-x, y, -z+1/2'
'x+1/2, -y+1/2, -z'
'-x, -y, -z'
'x-1/2, y-1/2, -z-1/2'
'x, -y, z-1/2'
'-x-1/2, y-1/2, z'

loop_
_atom_site_label
_atom_site_type_symbol
_atom_site_fract_x
_atom_site_fract_y
_atom_site_fract_z
_atom_site_U_iso_or_equiv
_atom_site_adp_type
_atom_site_occupancy
_atom_site_symmetry_multiplicity
_atom_site_calc_flag
_atom_site_refinement_flags
_atom_site_disorder_assembly
_atom_site_disorder_group
N11A N 0.75884(4) -0.11260(13) 0.2832(2) 0.0159(3) Uani 0.80(3) 1 d P A 1
H11 H 0.7502 -0.1970 0.2927 0.019 Uiso 0.80(3) 1 calc PR A 1
N11B N 0.75884(4) -0.11260(13) 0.2832(2) 0.0159(3) Uani 0.20(3) 1 d P A 2
C12 C 0.73849(5) 0.00044(15) 0.3322(2) 0.0142(3) Uani 1 1 d . . .
N13A N 0.76000(4) 0.11177(13) 0.2995(2) 0.0160(3) Uani 0.80(3) 1 d P A 1
N13B N 0.76000(4) 0.11177(13) 0.2995(2) 0.0160(3) Uani 0.20(3) 1 d P A 2
H13 H 0.7528 0.1966 0.3197 0.019 Uiso 0.20(3) 1 calc PR A 2
C14 C 0.79559(5) 0.06687(17) 0.2281(2) 0.0181(3) Uani 1 1 d . . .
H14 H 0.8174 0.1236 0.1918 0.022 Uiso 1 1 calc R A 1
C15 C 0.79532(5) -0.07188(17) 0.2163(2) 0.0183(3) Uani 1 1 d . A .
H15 H 0.8163 -0.1285 0.1706 0.022 Uiso 1 1 calc R B 1
N21 N 0.67968(5) -0.12185(15) 0.4304(2) 0.0196(3) Uani 1 1 d . . .
C22 C 0.69786(5) -0.00119(16) 0.4092(2) 0.0149(3) Uani 1 1 d . A .
C23 C 0.67856(5) 0.11993(17) 0.4570(2) 0.0184(3) Uani 1 1 d . . .
H23 H 0.6928 0.2033 0.4439 0.022 Uiso 1 1 calc R A .
N24 N 0.64105(5) 0.12230(16) 0.5200(2) 0.0222(3) Uani 1 1 d . A .
C25 C 0.62257(6) 0.0019(2) 0.5383(3) 0.0240(4) Uani 1 1 d . . .
H25 H 0.5955 -0.0010 0.5817 0.029 Uiso 1 1 calc R A .
C26 C 0.64209(6) -0.11860(19) 0.4953(3) 0.0225(3) Uani 1 1 d . A .
H26 H 0.6281 -0.2021 0.5129 0.027 Uiso 1 1 calc R . .
C31 C 0.5000 0.6707(2) 0.7500 0.0192(5) Uani 1 2 d S . .
I31 I 0.5000 0.881980(18) 0.7500 0.03018(5) Uani 1 2 d S . .
C32 C 0.53344(5) 0.59792(18) 0.6921(2) 0.0187(3) Uani 1 1 d . . .
F32 F 0.56590(4) 0.66608(11) 0.63251(15) 0.0251(2) Uani 1 1 d . . .
C33 C 0.53476(5) 0.45699(18) 0.6936(2) 0.0179(3) Uani 1 1 d . A .
I33 I 0.585169(3) 0.343306(12) 0.616810(16) 0.02156(4) Uani 1 1 d . . .
C34 C 0.5000 0.3906(2) 0.7500 0.0177(4) Uani 1 2 d S . .
F34 F 0.5000 0.25441(15) 0.7500 0.0253(3) Uani 0.50 1 d P A .

loop_
_atom_site_aniso_label
_atom_site_aniso_U_11
_atom_site_aniso_U_22
_atom_site_aniso_U_33
_atom_site_aniso_U_23
_atom_site_aniso_U_13
_atom_site_aniso_U_12
N11A 0.0164(7) 0.0107(5) 0.0205(7) 0.0002(5) 0.0009(5) 0.0007(5)
N11B 0.0164(7) 0.0107(5) 0.0205(7) 0.0002(5) 0.0009(5) 0.0007(5)
C12 0.0136(7) 0.0122(6) 0.0167(7) -0.0003(5) -0.0011(6) 0.0009(5)
N13A 0.0152(7) 0.0114(6) 0.0214(7) -0.0002(5) 0.0009(5) 0.0009(5)
N13B 0.0152(7) 0.0114(6) 0.0214(7) -0.0002(5) 0.0009(5) 0.0009(5)
C14 0.0158(8) 0.0158(7) 0.0228(8) 0.0022(6) 0.0016(6) 0.0000(6)
C15 0.0170(8) 0.0164(7) 0.0217(8) 0.0000(6) 0.0028(6) 0.0020(6)
N21 0.0178(7) 0.0171(6) 0.0239(7) -0.0003(5) -0.0012(6) -0.0023(5)
C22 0.0134(7) 0.0153(7) 0.0159(7) 0.0002(5) -0.0011(6) 0.0001(5)
C23 0.0182(8) 0.0177(7) 0.0193(8) 0.0004(6) 0.0031(6) 0.0032(6)
N24 0.0190(8) 0.0251(7) 0.0224(7) -0.0007(6) 0.0020(6) 0.0054(6)
C25 0.0162(8) 0.0318(9) 0.0238(9) 0.0000(7) 0.0026(7) 0.0003(7)
C26 0.0174(8) 0.0252(8) 0.0248(9) 0.0015(7) 0.0008(7) -0.0046(6)
C31 0.0207(12) 0.0201(11) 0.0168(11) 0.000 -0.0008(9) 0.000
I31 0.03468(11) 0.01948(8) 0.03636(10) 0.000 0.00155(8) 0.000
C32 0.0150(8) 0.0255(8) 0.0156(7) 0.0012(6) 0.0003(6) -0.0031(6)
F32 0.0189(6) 0.0294(6) 0.0268(6) 0.0026(4) 0.0054(4) -0.0067(4)
C33 0.0124(7) 0.0250(8) 0.0163(7) 0.0003(6) -0.0005(6) 0.0020(6)
I33 0.01290(6) 0.03204(7) 0.01974(6) -0.00004(4) 0.00105(4) 0.00487(4)
C34 0.0144(11) 0.0224(11) 0.0162(10) 0.000 0.0000(9) 0.000
F34 0.0219(8) 0.0173(7) 0.0366(9) 0.000 0.0043(7) 0.000

loop_
_atom_type_symbol
_atom_type_description
_atom_type_scat_dispersion_real
_atom_type_scat_dispersion_imag
_atom_type_scat_source
C C 0.0033 0.0016 'International Tables Vol C Tables 4.2.6.8 and 6.1.1.4'
H H 0.0000 0.0000 'International Tables Vol C Tables 4.2.6.8 and 6.1.1.4'
N N 0.0061 0.0033 'International Tables Vol C Tables 4.2.6.8 and 6.1.1.4'
F F 0.0171 0.0103 'International Tables Vol C Tables 4.2.6.8 and 6.1.1.4'
I I -0.4742 1.8119 'International Tables Vol C Tables 4.2.6.8 and 6.1.1.4'

loop_
_geom_angle_atom_site_label_1
_geom_angle_atom_site_label_2
_geom_angle_atom_site_label_3
_geom_angle
_geom_angle_site_symmetry_1
_geom_angle_site_symmetry_3
C12 N11A C15 107.20(13) . .
C12 N11A H11 126.4 . .
C15 N11A H11 126.4 . .
N13A C12 N11A 111.36(14) . .
N13A C12 C22 124.97(14) . .
N11A C12 C22 123.66(14) . .
C12 N13A C14 105.39(13) . .
N13A C14 C15 110.00(15) . .
N13A C14 H14 125.0 . .
C15 C14 H14 125.0 . .
N11A C15 C14 106.04(15) . .
N11A C15 H15 127.0 . .
C14 C15 H15 127.0 . .
C26 N21 C22 116.07(15) . .
N21 C22 C23 121.43(15) . .
N21 C22 C12 117.95(14) . .
C23 C22 C12 120.62(15) . .
N24 C23 C22 122.07(16) . .
N24 C23 H23 119.0 . .
C22 C23 H23 119.0 . .
C23 N24 C25 116.56(16) . .
C23 N24 I33 133.34(12) . .
C25 N24 I33 110.03(12) . .
N24 C25 C26 121.36(17) . .
N24 C25 H25 119.3 . .
C26 C25 H25 119.3 . .
N21 C26 C25 122.47(17) . .
N21 C26 H26 118.8 . .
C25 C26 H26 118.8 . .
C32 C31 C32 117.8(2) 3_656 .
C32 C31 I31 121.12(11) 3_656 .
C32 C31 I31 121.12(11) . .
F32 C32 C31 118.83(16) . .
F32 C32 C33 118.53(16) . .
C31 C32 C33 122.64(17) . .
C34 C33 C32 116.56(17) . .
C34 C33 I33 119.45(13) . .
C32 C33 I33 123.99(13) . .
C33 I33 N24 164.66(6) . .
F34 C34 C33 118.11(11) . .
F34 C34 C33 118.11(11) . 3_656
C33 C34 C33 123.8(2) . 3_656

loop_
_geom_bond_atom_site_label_1
_geom_bond_atom_site_label_2
_geom_bond_distance
_geom_bond_site_symmetry_2
N11A C12 1.348(2) .
N11A C15 1.362(2) .
N11A H11 0.8800 .
C12 N13A 1.327(2) .
C12 C22 1.457(2) .
N13A C14 1.361(2) .
C14 C15 1.366(2) .
C14 H14 0.9500 .
C15 H15 0.9500 .
N21 C26 1.331(2) .
N21 C22 1.338(2) .
C22 C23 1.395(2) .
C23 N24 1.323(2) .
C23 H23 0.9500 .
N24 C25 1.339(2) .
N24 I33 2.9383(15) .
C25 C26 1.385(3) .
C25 H25 0.9500 .
C26 H26 0.9500 .
C31 C32 1.383(2) 3_656
C31 C32 1.383(2) .
C31 I31 2.077(2) .
C32 F32 1.338(2) .
C32 C33 1.386(2) .
C33 C34 1.385(2) .
C33 I33 2.0837(17) .
C34 F34 1.338(3) .
C34 C33 1.385(2) 3_656

loop_
_geom_hbond_atom_site_label_D
_geom_hbond_atom_site_label_H
_geom_hbond_atom_site_label_A
_geom_hbond_distance_DH
_geom_hbond_distance_HA
_geom_hbond_distance_DA
_geom_hbond_angle_DHA
_geom_hbond_site_symmetry_A
N11A H11 N13A 0.88 1.91 2.7823(18) 170.6 8_755
N13B H13 N11B 0.88 1.93 2.7823(18) 161.9 8_765

loop_
_geom_torsion_atom_site_label_1
_geom_torsion_atom_site_label_2
_geom_torsion_atom_site_label_3
_geom_torsion_atom_site_label_4
_geom_torsion
_geom_torsion_site_symmetry_1
_geom_torsion_site_symmetry_4
C15 N11A C12 N13A 0.23(19) . .
C15 N11A C12 C22 179.56(15) . .
N11A C12 N13A C14 -0.48(19) . .
C22 C12 N13A C14 -179.80(15) . .
C12 N13A C14 C15 0.6(2) . .
C12 N11A C15 C14 0.13(19) . .
N13A C14 C15 N11A -0.4(2) . .
C26 N21 C22 C23 1.5(3) . .
C26 N21 C22 C12 -177.82(15) . .
N13A C12 C22 N21 178.53(16) . .
N11A C12 C22 N21 -0.7(2) . .
N13A C12 C22 C23 -0.8(3) . .
N11A C12 C22 C23 179.98(16) . .
N21 C22 C23 N24 -2.2(3) . .
C12 C22 C23 N24 177.12(16) . .
C22 C23 N24 C25 0.9(3) . .
C22 C23 N24 I33 -175.41(12) . .
C23 N24 C25 C26 0.8(3) . .
I33 N24 C25 C26 177.95(15) . .
C22 N21 C26 C25 0.2(3) . .
N24 C25 C26 N21 -1.4(3) . .
C32 C31 C32 F32 178.85(18) 3_656 .
I31 C31 C32 F32 -1.15(18) . .
C32 C31 C32 C33 -1.26(12) 3_656 .
I31 C31 C32 C33 178.74(12) . .
F32 C32 C33 C34 -177.72(13) . .
C31 C32 C33 C34 2.4(2) . .
F32 C32 C33 I33 2.2(2) . .
C31 C32 C33 I33 -177.66(10) . .
C32 C33 C34 F34 178.85(11) . .
I33 C33 C34 F34 -1.09(13) . .
C32 C33 C34 C33 -1.15(11) . 3_656
I33 C33 C34 C33 178.91(13) . 3_656
